data_4111666
loop_
_publ_author_name
'Evgeny V. Dikarev'
'Haitao Zhang'
'Bo Li'

_publ_section_title
;
 Heterometallic Bismuth-Transition Metal Homoleptic \b-Diketonates
;
_journal_name_full 'Journal of the American Chemical Society'
_journal_page_first 6156
_journal_page_last 6157
_journal_paper_doi 10.1021/ja051265m
_journal_volume 127
_journal_year 2005
_chemical_formula_moiety 'Zn (C F3 C O C H C O C F3)2'
_chemical_formula_sum 'C10 H2 F12 O4 Zn'
_chemical_formula_weight 479.49
_chemical_name_systematic
; 
 bis(1,1,1,5,5,5-hexafluoroacetylacetonato)-zinc(ii) 
;
_space_group_IT_number 15
_symmetry_cell_setting monoclinic
_symmetry_space_group_name_Hall '-C 2yc'
_symmetry_space_group_name_H-M 'C 1 2/c 1'
_atom_sites_solution_hydrogens difmap
_atom_sites_solution_primary direct
_atom_sites_solution_secondary difmap
_audit_creation_method SHELXL-97
_cell_angle_alpha 90.00
_cell_angle_beta 109.2760(10)
_cell_angle_gamma 90.00
_cell_formula_units_Z 8
_cell_length_a 20.3991(11)
_cell_length_b 7.8389(4)
_cell_length_c 20.3120(11)
_cell_measurement_reflns_used 9478
_cell_measurement_temperature 173(2)
_cell_measurement_theta_max 28.25
_cell_measurement_theta_min 2.45
_cell_volume 3065.9(3)
_computing_cell_refinement 'SMART, SAINT'
_computing_data_collection SMART
_computing_data_reduction SAINT
_computing_molecular_graphics 'SHELXP-93 (Sheldrick, 1993)'
_computing_publication_material 'SHELXCIF-93 (Sheldrick, 1993)'
_computing_structure_refinement 'SHELXL-97 (Sheldrick, 1997)'
_computing_structure_solution 'SHELXS-97 (Sheldrick, 1990)'
_diffrn_ambient_temperature 173(2)
_diffrn_measured_fraction_theta_full 0.938
_diffrn_measured_fraction_theta_max 0.938
_diffrn_measurement_device_type 'Bruker SMART APEX CCD'
_diffrn_measurement_method '0.3 deg wide \w exposures'
_diffrn_radiation_monochromator graphite
_diffrn_radiation_source 'fine-focus sealed tube'
_diffrn_radiation_type MoK\a
_diffrn_radiation_wavelength 0.71073
_diffrn_reflns_av_R_equivalents 0.0154
_diffrn_reflns_av_sigmaI/netI 0.0149
_diffrn_reflns_limit_h_max 26
_diffrn_reflns_limit_h_min -26
_diffrn_reflns_limit_k_max 10
_diffrn_reflns_limit_k_min -10
_diffrn_reflns_limit_l_max 26
_diffrn_reflns_limit_l_min -27
_diffrn_reflns_number 12803
_diffrn_reflns_theta_full 28.29
_diffrn_reflns_theta_max 28.29
_diffrn_reflns_theta_min 2.45
_diffrn_standards_decay_% 0
_diffrn_standards_interval_count na
_diffrn_standards_interval_time na
_diffrn_standards_number 'none (area detector data)'
_exptl_absorpt_coefficient_mu 1.755
_exptl_absorpt_correction_T_max 0.8441
_exptl_absorpt_correction_T_min 0.3731
_exptl_absorpt_correction_type 'multi-scan (SADABS)'
_exptl_crystal_colour colorless
_exptl_crystal_density_diffrn 2.078
_exptl_crystal_density_method none
_exptl_crystal_description needle
_exptl_crystal_F_000 1856
_exptl_crystal_size_max 0.70
_exptl_crystal_size_mid 0.13
_exptl_crystal_size_min 0.10
_refine_diff_density_max 1.094
_refine_diff_density_min -0.817
_refine_diff_density_rms 0.105
_refine_ls_extinction_coef 0.0029(5)
_refine_ls_extinction_expression Fc^*^=kFc[1+0.001xFc^2^\l^3^/sin(2\q)]^-1/4^
_refine_ls_extinction_method SHELXL
_refine_ls_goodness_of_fit_ref 1.085
_refine_ls_hydrogen_treatment refall
_refine_ls_matrix_type full
_refine_ls_number_parameters 290
_refine_ls_number_reflns 3578
_refine_ls_number_restraints 54
_refine_ls_restrained_S_all 1.169
_refine_ls_R_factor_all 0.0707
_refine_ls_R_factor_gt 0.0657
_refine_ls_shift/su_max 0.000
_refine_ls_shift/su_mean 0.000
_refine_ls_structure_factor_coef Fsqd
_refine_ls_weighting_details 'calc w=1/[\s^2^(Fo^2^)+(0.0798P)^2^+17.2452P] where P=(Fo^2^+2Fc^2^)/3'
_refine_ls_weighting_scheme calc
_refine_ls_wR_factor_gt 0.1740
_refine_ls_wR_factor_ref 0.1783
_reflns_number_gt 3175
_reflns_number_total 3578
_reflns_threshold_expression >2sigma(I)
_cod_data_source_file ja051265msi20050226_020730.cif
_cod_data_source_block Zn(hfac)2_(12)
_cod_database_code 4111666

loop_
_symmetry_equiv_pos_as_xyz
'x, y, z'
'-x, y, -z+1/2'
'x+1/2, y+1/2, z'
'-x+1/2, y+1/2, -z+1/2'
'-x, -y, -z'
'x, -y, z-1/2'
'-x+1/2, -y+1/2, -z'
'x+1/2, -y+1/2, z-1/2'

loop_
_atom_site_label
_atom_site_type_symbol
_atom_site_fract_x
_atom_site_fract_y
_atom_site_fract_z
_atom_site_U_iso_or_equiv
_atom_site_adp_type
_atom_site_occupancy
_atom_site_symmetry_multiplicity
_atom_site_calc_flag
_atom_site_refinement_flags
_atom_site_disorder_assembly
_atom_site_disorder_group
Zn1 Zn 0.5000 0.73891(10) 0.2500 0.0430(3) Uani 1 2 d S . .
Zn2 Zn 0.5000 0.26225(10) 0.2500 0.0431(3) Uani 1 2 d S . .
O1 O 0.44481(17) 0.8698(4) 0.16932(14) 0.0439(7) Uani 1 1 d . A .
O2 O 0.55054(16) 0.6086(4) 0.20082(14) 0.0426(7) Uani 1 1 d . A .
O3 O 0.42929(14) 0.3823(4) 0.17633(15) 0.0410(7) Uani 1 1 d . . .
O4 O 0.56482(14) 0.1245(4) 0.22048(15) 0.0406(7) Uani 1 1 d . C .
C1 C 0.4031(4) 0.9660(8) 0.0537(3) 0.0704(18) Uani 1 1 d D A 1
F1 F 0.3922(5) 0.9147(10) -0.0102(3) 0.0449(15) Uiso 0.40 1 d PD A 1
F2 F 0.4376(5) 1.1254(11) 0.0642(5) 0.063(2) Uiso 0.40 1 d PD A 1
F3 F 0.3401(4) 0.9847(15) 0.0644(5) 0.052(2) Uiso 0.40 1 d PD A 1
F1X F 0.4195(6) 0.9601(14) -0.0065(5) 0.050(2) Uiso 0.30 1 d PD A 2
F2X F 0.4088(8) 1.1257(14) 0.0677(7) 0.073(4) Uiso 0.30 1 d PD A 2
F3X F 0.3373(8) 0.934(3) 0.0465(12) 0.111(7) Uiso 0.30 1 d PD A 2
F1Y F 0.3667(6) 0.8627(14) -0.0041(5) 0.060(3) Uiso 0.30 1 d PD A 3
F2Y F 0.4349(10) 1.085(2) 0.0319(12) 0.126(7) Uiso 0.30 1 d PD A 3
F3Y F 0.3562(6) 1.0452(16) 0.0682(6) 0.058(3) Uiso 0.30 1 d PD A 3
C2 C 0.4516(3) 0.8504(6) 0.1104(2) 0.0448(10) Uani 1 1 d . . .
C3 C 0.4954(3) 0.7427(6) 0.0909(2) 0.0454(11) Uani 1 1 d . A .
C4 C 0.5409(2) 0.6321(6) 0.1367(2) 0.0398(9) Uani 1 1 d . . .
C5 C 0.5859(3) 0.5187(7) 0.1077(3) 0.0559(13) Uani 1 1 d D A 1
F4 F 0.5562(5) 0.3568(10) 0.0988(6) 0.049(2) Uiso 0.40 1 d PD A 1
F5 F 0.5831(5) 0.5630(12) 0.0437(4) 0.0399(16) Uiso 0.40 1 d PD A 1
F6 F 0.6498(4) 0.5109(13) 0.1521(4) 0.0512(18) Uiso 0.40 1 d PD A 1
F4X F 0.5890(8) 0.3597(14) 0.1230(7) 0.075(3) Uiso 0.30 1 d PD A 2
F5X F 0.5687(7) 0.5125(17) 0.0385(5) 0.059(4) Uiso 0.30 1 d PD A 2
F6X F 0.6527(6) 0.5830(18) 0.1308(8) 0.076(3) Uiso 0.30 1 d PD A 2
F4Y F 0.5461(10) 0.382(2) 0.0795(11) 0.115(9) Uiso 0.30 1 d PD A 3
F5Y F 0.6094(9) 0.5946(18) 0.0624(8) 0.081(4) Uiso 0.30 1 d PD A 3
F6Y F 0.6376(5) 0.4372(15) 0.1557(5) 0.050(2) Uiso 0.30 1 d PD A 3
C6 C 0.3191(3) 0.4598(7) 0.1026(3) 0.0508(11) Uani 1 1 d . . .
F7 F 0.6722(6) -0.1419(11) 0.2480(6) 0.054(2) Uiso 0.40 1 d PD . .
F8 F 0.7353(4) 0.0644(11) 0.2297(5) 0.0350(14) Uiso 0.40 1 d PD . .
F9 F 0.6374(4) -0.0072(13) 0.1486(4) 0.0456(17) Uiso 0.40 1 d PD . .
F7X F -0.0822(17) 0.2533(18) 0.7931(13) 0.085(4) Uiso 0.30 1 d PD A 2
F8X F 0.7239(6) 0.0991(15) 0.2071(7) 0.058(3) Uiso 0.30 1 d PD C 2
F9X F 0.6372(6) -0.0668(17) 0.1644(6) 0.059(3) Uiso 0.30 1 d PD C 2
F7Y F 0.6540(7) -0.1391(17) 0.2213(8) 0.070(4) Uiso 0.30 1 d PD C 3
F8Y F 0.7394(6) 0.0236(17) 0.2514(7) 0.059(3) Uiso 0.30 1 d PD C 3
F9Y F 0.6552(7) 0.0543(19) 0.1486(7) 0.071(4) Uiso 0.30 1 d PD C 3
C7 C 0.3655(2) 0.3518(5) 0.1629(2) 0.0378(8) Uani 1 1 d . B .
C8 C 0.3337(2) 0.2394(5) 0.1950(2) 0.0383(9) Uani 1 1 d . . .
C9 C 0.6295(2) 0.1362(5) 0.2495(2) 0.0373(8) Uani 1 1 d . . .
C10 C 0.6709(3) 0.0155(6) 0.2190(3) 0.0503(11) Uani 1 1 d . C 1
F10 F 0.2518(5) 0.4045(15) 0.0823(6) 0.040(2) Uiso 0.40 1 d PD D 1
F11 F 0.3217(6) 0.6279(12) 0.1301(5) 0.050(2) Uiso 0.40 1 d PD D 1
F12 F 0.3420(4) 0.4598(14) 0.0495(4) 0.0386(16) Uiso 0.40 1 d PD D 1
F10X F 0.2526(6) 0.4522(18) 0.0896(7) 0.052(4) Uiso 0.30 1 d PD B 2
F11X F 0.3287(7) 0.6194(15) 0.1089(7) 0.061(3) Uiso 0.30 1 d PD B 2
F12X F 0.3294(6) 0.4055(16) 0.0408(6) 0.051(3) Uiso 0.30 1 d PD B 2
F10Y F 0.2604(7) 0.3794(18) 0.0672(8) 0.070(5) Uiso 0.30 1 d PD B 3
F11Y F 0.3003(7) 0.6015(17) 0.1209(8) 0.068(4) Uiso 0.30 1 d PD B 3
F12Y F 0.3527(6) 0.5162(17) 0.0592(7) 0.058(4) Uiso 0.30 1 d PD B 3
H8 H 0.286(3) 0.231(6) 0.179(3) 0.048(14) Uiso 1 1 d . . .
H3 H 0.495(4) 0.736(8) 0.044(4) 0.07(2) Uiso 1 1 d . . .

loop_
_atom_site_aniso_label
_atom_site_aniso_U_11
_atom_site_aniso_U_22
_atom_site_aniso_U_33
_atom_site_aniso_U_23
_atom_site_aniso_U_13
_atom_site_aniso_U_12
Zn1 0.0489(4) 0.0588(5) 0.0221(3) 0.000 0.0130(3) 0.000
Zn2 0.0269(4) 0.0621(5) 0.0395(4) 0.000 0.0099(3) 0.000
O1 0.0568(18) 0.0480(17) 0.0260(13) -0.0029(12) 0.0123(12) 0.0021(14)
O2 0.0475(16) 0.0532(18) 0.0287(14) 0.0019(12) 0.0148(12) -0.0010(13)
O3 0.0325(14) 0.0533(18) 0.0380(15) 0.0028(13) 0.0127(11) -0.0010(12)
O4 0.0311(13) 0.0526(17) 0.0389(15) -0.0020(13) 0.0127(11) -0.0022(12)
C1 0.115(5) 0.062(3) 0.033(2) 0.005(2) 0.023(3) 0.023(3)
C2 0.064(3) 0.042(2) 0.0264(18) -0.0028(16) 0.0123(18) 0.000(2)
C3 0.071(3) 0.042(2) 0.0258(18) -0.0002(15) 0.019(2) 0.0012(19)
C4 0.050(2) 0.042(2) 0.0300(18) -0.0015(16) 0.0166(17) -0.0070(17)
C5 0.075(4) 0.062(3) 0.039(2) 0.003(2) 0.029(2) 0.008(3)
C6 0.042(2) 0.064(3) 0.048(3) 0.010(2) 0.017(2) 0.007(2)
C7 0.0358(19) 0.044(2) 0.0340(19) -0.0041(16) 0.0122(15) 0.0032(16)
C8 0.0277(18) 0.046(2) 0.042(2) -0.0014(16) 0.0115(16) 0.0025(15)
C9 0.0346(19) 0.040(2) 0.039(2) 0.0048(16) 0.0145(16) -0.0023(16)
C10 0.041(2) 0.053(3) 0.058(3) -0.010(2) 0.019(2) -0.0030(19)

loop_
_atom_type_symbol
_atom_type_description
_atom_type_scat_dispersion_real
_atom_type_scat_dispersion_imag
_atom_type_scat_source
C C 0.0033 0.0016 'International Tables Vol C Tables 4.2.6.8 and 6.1.1.4'
H H 0.0000 0.0000 'International Tables Vol C Tables 4.2.6.8 and 6.1.1.4'
O O 0.0106 0.0060 'International Tables Vol C Tables 4.2.6.8 and 6.1.1.4'
F F 0.0171 0.0103 'International Tables Vol C Tables 4.2.6.8 and 6.1.1.4'
Zn Zn 0.2839 1.4301 'International Tables Vol C Tables 4.2.6.8 and 6.1.1.4'

loop_
_geom_angle_atom_site_label_1
_geom_angle_atom_site_label_2
_geom_angle_atom_site_label_3
_geom_angle
_geom_angle_site_symmetry_1
_geom_angle_site_symmetry_3
_geom_angle_publ_flag
O2 Zn1 O2 116.64(19) . 2_655 y
O2 Zn1 O1 116.87(13) . 2_655 y
O2 Zn1 O1 95.85(12) 2_655 2_655 y
O2 Zn1 O1 95.85(12) . . y
O2 Zn1 O1 116.87(13) 2_655 . y
O1 Zn1 O1 116.35(19) 2_655 . y
O3 Zn2 O3 122.12(19) 2_655 . y
O3 Zn2 O4 95.65(12) 2_655 . y
O3 Zn2 O4 115.96(12) . . y
O3 Zn2 O4 115.96(12) 2_655 2_655 y
O3 Zn2 O4 95.65(12) . 2_655 y
O4 Zn2 O4 112.70(18) . 2_655 y
C2 O1 Zn1 121.5(3) . . ?
C4 O2 Zn1 121.6(3) . . ?
C7 O3 Zn2 121.7(3) . . ?
C9 O4 Zn2 121.9(3) . . ?
F1 C1 F3 109.1(8) . . ?
F1 C1 F2 109.5(7) . . ?
F3 C1 F2 109.0(8) . . ?
F1 C1 C2 114.8(5) . . ?
F3 C1 C2 110.3(6) . . ?
F2 C1 C2 104.1(6) . . ?
O1 C2 C3 129.2(4) . . ?
O1 C2 C1 113.3(4) . . ?
C3 C2 C1 117.5(4) . . ?
C2 C3 C4 123.1(4) . . ?
O2 C4 C3 128.7(4) . . ?
O2 C4 C5 113.8(4) . . ?
C3 C4 C5 117.4(4) . . ?
F6 C5 F5 113.3(7) . . ?
F6 C5 F4 109.7(7) . . ?
F5 C5 F4 103.6(7) . . ?
F6 C5 C4 110.3(5) . . ?
F5 C5 C4 112.8(5) . . ?
F4 C5 C4 106.7(5) . . ?
F11X C6 F11Y 32.6(8) . . ?
F11X C6 F10X 100.5(9) . . ?
F11Y C6 F10X 72.7(9) . . ?
F11X C6 F12 89.9(9) . . ?
F11Y C6 F12 117.8(9) . . ?
F10X C6 F12 117.8(8) . . ?
F11X C6 F10Y 127.0(9) . . ?
F11Y C6 F10Y 105.5(10) . . ?
F10X C6 F10Y 34.4(8) . . ?
F12 C6 F10Y 93.2(9) . . ?
F11X C6 F12Y 69.5(9) . . ?
F11Y C6 F12Y 99.9(9) . . ?
F10X C6 F12Y 127.0(9) . . ?
F12 C6 F12Y 21.7(6) . . ?
F10Y C6 F12Y 111.1(9) . . ?
F11X C6 F10 116.7(9) . . ?
F11Y C6 F10 89.7(9) . . ?
F10X C6 F10 17.0(7) . . ?
F12 C6 F10 110.3(8) . . ?
F10Y C6 F10 19.0(7) . . ?
F12Y C6 F10 125.4(8) . . ?
F11X C6 F12X 109.1(9) . . ?
F11Y C6 F12X 132.5(9) . . ?
F10X C6 F12X 105.0(8) . . ?
F12 C6 F12X 20.8(5) . . ?
F10Y C6 F12X 75.3(9) . . ?
F12Y C6 F12X 42.5(7) . . ?
F10 C6 F12X 93.8(8) . . ?
F11X C6 F11 20.4(7) . . ?
F11Y C6 F11 18.6(7) . . ?
F10X C6 F11 91.3(8) . . ?
F12 C6 F11 110.3(8) . . ?
F10Y C6 F11 123.9(8) . . ?
F12Y C6 F11 89.6(8) . . ?
F10 C6 F11 108.3(8) . . ?
F12X C6 F11 129.3(8) . . ?
F11X C6 C7 115.6(7) . . ?
F11Y C6 C7 114.5(8) . . ?
F10X C6 C7 117.8(7) . . ?
F12 C6 C7 111.4(5) . . ?
F10Y C6 C7 112.2(8) . . ?
F12Y C6 C7 112.9(6) . . ?
F10 C6 C7 111.0(6) . . ?
F12X C6 C7 108.2(6) . . ?
F11 C6 C7 105.3(5) . . ?
F7Y F7 F7X 142(3) . . ?
F7Y F7 C10 67.9(18) . . ?
F7X F7 C10 79.3(18) . . ?
F7Y F7 F9X 23.1(17) . . ?
F7X F7 F9X 119(2) . . ?
C10 F7 F9X 47.0(5) . . ?
F8X F8 F8Y 163(3) . . ?
F8X F8 C10 82.9(17) . . ?
F8Y F8 C10 80.5(17) . . ?
F9X F9 F9Y 141(3) . . ?
F9X F9 C10 67.1(15) . . ?
F9Y F9 C10 78.7(16) . . ?
F9X F9 F7Y 21.1(15) . . ?
F9Y F9 F7Y 121.6(17) . . ?
C10 F9 F7Y 46.0(5) . . ?
F9 F9X F7 140.0(19) . . ?
F7 F7Y F9 138(2) . . ?
O3 C7 C8 129.1(4) . . ?
O3 C7 C6 112.9(4) . . ?
C8 C7 C6 118.0(4) . . ?
C7 C8 C9 123.0(4) . 2_655 ?
O4 C9 C8 128.7(4) . 2_655 ?
O4 C9 C10 113.5(4) . . ?
C8 C9 C10 117.8(4) 2_655 . ?
F8 C10 F7 108.4(8) . . ?
F8 C10 F9 109.6(7) . . ?
F7 C10 F9 105.3(7) . . ?
F8 C10 C9 114.1(5) . . ?
F7 C10 C9 108.6(5) . . ?
F9 C10 C9 110.5(5) . . ?

loop_
_geom_bond_atom_site_label_1
_geom_bond_atom_site_label_2
_geom_bond_distance
_geom_bond_site_symmetry_2
_geom_bond_publ_flag
Zn1 O2 1.945(3) . y
Zn1 O2 1.945(3) 2_655 y
Zn1 O1 1.946(3) 2_655 y
Zn1 O1 1.946(3) . y
Zn2 O3 1.944(3) 2_655 y
Zn2 O3 1.944(3) . y
Zn2 O4 1.949(3) . y
Zn2 O4 1.949(3) 2_655 y
O1 C2 1.258(5) . ?
O2 C4 1.265(5) . ?
O3 C7 1.262(5) . ?
O4 C9 1.258(5) . ?
C1 F1 1.307(8) . ?
C1 F3 1.380(10) . ?
C1 F2 1.415(10) . ?
C1 C2 1.540(7) . ?
C2 C3 1.379(7) . ?
C3 C4 1.382(6) . ?
C4 C5 1.529(7) . ?
C5 F6 1.319(9) . ?
C5 F5 1.328(8) . ?
C5 F4 1.392(9) . ?
C6 F11X 1.266(13) . ?
C6 F11Y 1.271(14) . ?
C6 F10X 1.296(13) . ?
C6 F12 1.309(9) . ?
C6 F10Y 1.335(14) . ?
C6 F12Y 1.356(13) . ?
C6 F10 1.368(10) . ?
C6 F12X 1.405(12) . ?
C6 F11 1.425(11) . ?
C6 C7 1.531(6) . ?
F7 F7Y 0.548(14) . ?
F7 F7X 0.588(15) . ?
F7 C10 1.364(10) . ?
F7 F9X 1.714(16) . ?
F8 F8X 0.516(12) . ?
F8 F8Y 0.529(12) . ?
F8 C10 1.316(8) . ?
F9 F9X 0.568(12) . ?
F9 F9Y 0.604(14) . ?
F9 C10 1.378(10) . ?
F9 F7Y 1.742(17) . ?
C7 C8 1.379(6) . ?
C8 C9 1.389(6) 2_655 ?
C9 C8 1.389(6) 2_655 ?
C9 C10 1.529(6) . ?
